data_4068135
loop_
_publ_author_name
'Baillie, Rhett A.'
'Tran, Tommy'
'Lalonde, Kathryn M.'
'Tsang, Jenkins Y. K.'
'Thibault, Michelle E.'
'Patrick, Brian O.'
'Legzdins, Peter'

_publ_section_title
;
 Factors Influencing the Outcomes of Intermolecular C--H Activations of
 Hydrocarbons Initiated by CpW(NO)(CH2CMe3)(\h3-allyl) Complexes (Cp =
 \h5-C5Me5(Cp*), \h5-C5Me4H (Cp&#x2032;))
;
_journal_issue 3
_journal_name_full Organometallics
_journal_page_first 1055
_journal_paper_doi 10.1021/om201133r
_journal_volume 31
_journal_year 2012
_chemical_formula_moiety '2(C25 H29 N O W), C5 H12'
_chemical_formula_sum 'C27.5 H35 N O W'
_chemical_formula_weight 579.42
_chemical_name_systematic
;
 ?
;
_space_group_IT_number 19
_symmetry_cell_setting orthorhombic
_symmetry_space_group_name_Hall 'P 2ac 2ab'
_symmetry_space_group_name_H-M 'P 21 21 21'
_atom_sites_solution_hydrogens geom
_atom_sites_solution_primary direct
_atom_sites_solution_secondary difmap
_audit_creation_method SHELXL-97
_cell_angle_alpha 90.00
_cell_angle_beta 90.00
_cell_angle_gamma 90.00
_cell_formula_units_Z 8
_cell_length_a 9.3219(9)
_cell_length_b 22.502(3)
_cell_length_c 22.943(3)
_cell_measurement_reflns_used 7044
_cell_measurement_temperature 173(2)
_cell_measurement_theta_max 26.265
_cell_measurement_theta_min 2.523
_cell_volume 4812.6(10)
_computing_molecular_graphics 'Ortep-3 for Windows (Farrugia, 1997)'
_computing_publication_material 'WinGX publication routines (Farrugia, 1999)'
_computing_structure_refinement 'SHELXL-97 (Sheldrick, 1997)'
_diffrn_ambient_temperature 173(2)
_diffrn_measured_fraction_theta_full 0.989
_diffrn_measured_fraction_theta_max 0.989
_diffrn_measurement_device_type Rigaku
_diffrn_measurement_method 'area detector'
_diffrn_radiation_monochromator graphite
_diffrn_radiation_source 'fine-focus sealed tube'
_diffrn_radiation_type MoK\a
_diffrn_radiation_wavelength 0.71073
_diffrn_reflns_av_R_equivalents 0.0576
_diffrn_reflns_av_sigmaI/netI 0.0711
_diffrn_reflns_limit_h_max 12
_diffrn_reflns_limit_h_min -11
_diffrn_reflns_limit_k_max 25
_diffrn_reflns_limit_k_min -29
_diffrn_reflns_limit_l_max 30
_diffrn_reflns_limit_l_min -29
_diffrn_reflns_number 38299
_diffrn_reflns_theta_full 28.17
_diffrn_reflns_theta_max 28.17
_diffrn_reflns_theta_min 1.81
_exptl_absorpt_coefficient_mu 4.819
_exptl_absorpt_correction_T_max 0.561
_exptl_absorpt_correction_T_min 0.399
_exptl_absorpt_correction_type multi-scan
_exptl_crystal_colour yellow
_exptl_crystal_density_diffrn 1.599
_exptl_crystal_density_method 'not measured'
_exptl_crystal_description rectangular
_exptl_crystal_F_000 2312
_exptl_crystal_size_max 0.40
_exptl_crystal_size_mid 0.20
_exptl_crystal_size_min 0.12
_refine_diff_density_max 3.745
_refine_diff_density_min -2.270
_refine_diff_density_rms 0.192
_refine_ls_abs_structure_details 'Flack H D (1983), Acta Cryst. A39, 876-881'
_refine_ls_abs_structure_Flack 0.541(15)
_refine_ls_extinction_method none
_refine_ls_goodness_of_fit_ref 1.075
_refine_ls_hydrogen_treatment mixed
_refine_ls_matrix_type full
_refine_ls_number_parameters 580
_refine_ls_number_reflns 11491
_refine_ls_number_restraints 2
_refine_ls_restrained_S_all 1.075
_refine_ls_R_factor_all 0.0818
_refine_ls_R_factor_gt 0.0528
_refine_ls_shift/su_max 0.004
_refine_ls_shift/su_mean 0.000
_refine_ls_structure_factor_coef Fsqd
_refine_ls_weighting_details 'calc w=1/[\s^2^(Fo^2^)+(0.0566P)^2^+9.1784P] where P=(Fo^2^+2Fc^2^)/3'
_refine_ls_weighting_scheme calc
_refine_ls_wR_factor_gt 0.1140
_refine_ls_wR_factor_ref 0.1309
_reflns_number_gt 8625
_reflns_number_total 11491
_reflns_threshold_expression >2sigma(I)
_cod_data_source_file om201133r_si_001.cif
_cod_data_source_block 9_star
_cod_depositor_comments
;
The following automatic conversions were performed:

'_symmetry_cell_setting' value 'Orthorhombic' changed to
'orthorhombic' according to
/home/saulius/struct/CIF-dictionaries/cif_core.dic dictionary named
'cif_core.dic' version 2.4.1 from 2010-06-29.

Automatic conversion script
Id: cif_fix_values 1715 2011-07-08 13:25:40Z adriana 
;
_cod_original_cell_volume 4812.5(10)
_cod_original_sg_symbol_H-M P212121
_cod_original_formula_sum 'C27.50 H35 N O W'
_cod_database_code 4068135

loop_
_symmetry_equiv_pos_as_xyz
'x, y, z'
'-x+1/2, -y, z+1/2'
'x+1/2, -y+1/2, -z'
'-x, y+1/2, -z+1/2'

loop_
_atom_site_label
_atom_site_type_symbol
_atom_site_fract_x
_atom_site_fract_y
_atom_site_fract_z
_atom_site_U_iso_or_equiv
_atom_site_adp_type
_atom_site_occupancy
_atom_site_symmetry_multiplicity
_atom_site_calc_flag
_atom_site_refinement_flags
_atom_site_disorder_assembly
_atom_site_disorder_group
C1 C 0.0995(10) 0.1342(5) 0.8791(5) 0.036(2) Uani 1 1 d . . .
H1 H 0.0838 0.1316 0.8360 0.044 Uiso 1 1 calc R . .
C2 C 0.0818(10) 0.0775(5) 0.9043(5) 0.044(3) Uani 1 1 d . . .
H2 H 0.0298 0.0734 0.9422 0.053 Uiso 1 1 calc R . .
C3 C 0.1440(10) 0.0289(4) 0.8790(4) 0.034(2) Uani 1 1 d . . .
H3 H 0.1283 0.0290 0.8359 0.041 Uiso 1 1 calc R . .
C4 C 0.1271(9) -0.0314(5) 0.9029(5) 0.037(2) Uani 1 1 d . . .
C5 C 0.1197(11) -0.0747(6) 0.8653(6) 0.058(3) Uani 1 1 d . . .
H5 H 0.1246 -0.0675 0.8246 0.069 Uiso 1 1 calc R . .
C6 C 0.1031(14) -0.1366(6) 0.8891(6) 0.061(4) Uani 1 1 d . . .
H6 H 0.1044 -0.1695 0.8632 0.073 Uiso 1 1 calc R . .
C7 C 0.0870(12) -0.1456(6) 0.9448(6) 0.054(3) Uani 1 1 d . . .
H7 H 0.0730 -0.1847 0.9593 0.065 Uiso 1 1 calc R . .
C8 C 0.0904(11) -0.0985(6) 0.9820(5) 0.056(3) Uani 1 1 d . . .
H8 H 0.0748 -0.1046 1.0225 0.068 Uiso 1 1 calc R . .
C9 C 0.1160(10) -0.0424(5) 0.9616(5) 0.034(2) Uani 1 1 d . . .
H9 H 0.1263 -0.0106 0.9884 0.041 Uiso 1 1 calc R . .
C10 C 0.0405(10) 0.1896(4) 0.9011(5) 0.037(2) Uani 1 1 d . . .
C11 C 0.0335(11) 0.2382(5) 0.8650(5) 0.047(3) Uani 1 1 d . . .
H11 H 0.0729 0.2357 0.8269 0.056 Uiso 1 1 calc R . .
C12 C -0.0277(14) 0.2892(6) 0.8825(6) 0.064(4) Uani 1 1 d . . .
H12 H -0.0310 0.3219 0.8564 0.077 Uiso 1 1 calc R . .
C13 C -0.0863(14) 0.2952(6) 0.9380(6) 0.061(4) Uani 1 1 d . . .
H13 H -0.1311 0.3311 0.9501 0.073 Uiso 1 1 calc R . .
C14 C -0.0769(14) 0.2483(6) 0.9734(6) 0.059(3) Uani 1 1 d . . .
H14 H -0.1154 0.2513 1.0116 0.071 Uiso 1 1 calc R . .
C15 C -0.0154(13) 0.1975(5) 0.9572(5) 0.052(3) Uani 1 1 d . . .
H15 H -0.0095 0.1657 0.9844 0.062 Uiso 1 1 calc R . .
C16 C 0.4407(10) 0.0589(5) 0.8161(5) 0.037(2) Uani 1 1 d . . .
C17 C 0.5192(11) 0.0382(4) 0.8654(5) 0.037(2) Uani 1 1 d . . .
C18 C 0.5740(9) 0.0883(5) 0.8940(4) 0.034(2) Uani 1 1 d . . .
C19 C 0.5239(10) 0.1400(5) 0.8634(5) 0.040(3) Uani 1 1 d . . .
C20 C 0.4411(11) 0.1200(5) 0.8151(4) 0.037(2) Uani 1 1 d . . .
C21 C 0.3806(13) 0.0194(6) 0.7683(5) 0.056(4) Uani 1 1 d . . .
H21A H 0.2965 0.0385 0.7509 0.084 Uiso 1 1 calc R . .
H21B H 0.3527 -0.0190 0.7849 0.084 Uiso 1 1 calc R . .
H21C H 0.4539 0.0132 0.7383 0.084 Uiso 1 1 calc R . .
C22 C 0.5492(15) -0.0222(5) 0.8827(5) 0.056(3) Uani 1 1 d . . .
H22A H 0.6240 -0.0387 0.8574 0.083 Uiso 1 1 calc R . .
H22B H 0.4619 -0.0461 0.8792 0.083 Uiso 1 1 calc R . .
H22C H 0.5823 -0.0227 0.9232 0.083 Uiso 1 1 calc R . .
C23 C 0.6736(11) 0.0903(6) 0.9455(4) 0.053(3) Uani 1 1 d . . .
H23A H 0.6837 0.0503 0.9619 0.080 Uiso 1 1 calc R . .
H23B H 0.6343 0.1170 0.9752 0.080 Uiso 1 1 calc R . .
H23C H 0.7679 0.1048 0.9330 0.080 Uiso 1 1 calc R . .
C24 C 0.5688(13) 0.2024(5) 0.8742(6) 0.055(3) Uani 1 1 d . . .
H24A H 0.6612 0.2098 0.8553 0.083 Uiso 1 1 calc R . .
H24B H 0.5781 0.2091 0.9163 0.083 Uiso 1 1 calc R . .
H24C H 0.4965 0.2296 0.8583 0.083 Uiso 1 1 calc R . .
C25 C 0.3764(13) 0.1595(6) 0.7693(5) 0.057(4) Uani 1 1 d . . .
H25A H 0.4475 0.1672 0.7388 0.085 Uiso 1 1 calc R . .
H25B H 0.3468 0.1971 0.7870 0.085 Uiso 1 1 calc R . .
H25C H 0.2926 0.1398 0.7522 0.085 Uiso 1 1 calc R . .
C26 C 0.0986(11) 0.5882(6) 0.9657(5) 0.058(3) Uani 1 1 d . . .
H26 H 0.0074 0.5659 0.9728 0.069 Uiso 1 1 calc R . .
C27 C 0.2136(12) 0.5480(6) 0.9594(5) 0.054(3) Uani 1 1 d . . .
H27 H 0.3085 0.5572 0.9775 0.065 Uiso 1 1 calc R . .
C28 C 0.1985(12) 0.4970(5) 0.9238(4) 0.049(3) Uani 1 1 d . . .
H28 H 0.1048 0.4770 0.9316 0.059 Uiso 1 1 calc R . .
C29 C 0.3118(13) 0.4526(6) 0.9138(4) 0.058(4) Uani 1 1 d . . .
C30 C 0.4547(14) 0.4647(6) 0.9112(5) 0.060(4) Uani 1 1 d . . .
H30 H 0.4844 0.5049 0.9144 0.072 Uiso 1 1 calc R . .
C31 C 0.5587(13) 0.4218(7) 0.9042(6) 0.067(4) Uani 1 1 d . . .
H31 H 0.6579 0.4316 0.9042 0.080 Uiso 1 1 calc R . .
C32 C 0.5130(16) 0.3644(7) 0.8974(6) 0.076(4) Uani 1 1 d . . .
H32 H 0.5813 0.3335 0.8921 0.091 Uiso 1 1 calc R . .
C33 C 0.3699(13) 0.3510(6) 0.8981(5) 0.056(3) Uani 1 1 d . . .
H33 H 0.3414 0.3109 0.8924 0.067 Uiso 1 1 calc R . .
C34 C 0.2681(14) 0.3924(6) 0.9065(6) 0.061(4) Uani 1 1 d . . .
H34 H 0.1695 0.3817 0.9075 0.073 Uiso 1 1 calc R . .
C35 C 0.1016(12) 0.6420(5) 1.0012(7) 0.059(4) Uani 1 1 d . . .
C36 C 0.2232(13) 0.6756(5) 1.0071(7) 0.062(4) Uani 1 1 d . . .
H36 H 0.3084 0.6637 0.9876 0.075 Uiso 1 1 calc R . .
C37 C 0.2247(14) 0.7247(7) 1.0397(8) 0.079(5) Uani 1 1 d . . .
H37 H 0.3104 0.7473 1.0433 0.095 Uiso 1 1 calc R . .
C38 C 0.1018(18) 0.7428(7) 1.0682(8) 0.084(5) Uani 1 1 d . . .
H38 H 0.1027 0.7774 1.0919 0.101 Uiso 1 1 calc R . .
C39 C -0.0236(16) 0.7097(7) 1.0617(8) 0.084(5) Uani 1 1 d . . .
H39 H -0.1097 0.7222 1.0801 0.101 Uiso 1 1 calc R . .
C40 C -0.0216(13) 0.6604(7) 1.0292(7) 0.073(4) Uani 1 1 d . . .
H40 H -0.1067 0.6375 1.0254 0.087 Uiso 1 1 calc R . .
C41 C -0.0175(10) 0.5319(4) 0.8141(4) 0.034(2) Uani 1 1 d . . .
C42 C 0.0884(11) 0.5531(6) 0.7761(5) 0.045(3) Uani 1 1 d . . .
C43 C 0.0931(11) 0.6149(5) 0.7772(4) 0.036(2) Uani 1 1 d . . .
C44 C -0.0120(12) 0.6321(5) 0.8185(5) 0.045(3) Uani 1 1 d . . .
C45 C -0.0826(9) 0.5815(5) 0.8401(4) 0.036(2) Uani 1 1 d . . .
C46 C -0.0600(13) 0.4672(5) 0.8216(5) 0.048(3) Uani 1 1 d . . .
H46A H -0.1501 0.4597 0.8009 0.072 Uiso 1 1 calc R . .
H46B H -0.0728 0.4584 0.8631 0.072 Uiso 1 1 calc R . .
H46C H 0.0155 0.4416 0.8056 0.072 Uiso 1 1 calc R . .
C47 C 0.175(2) 0.5145(7) 0.7334(8) 0.101(6) Uani 1 1 d . . .
H47A H 0.1234 0.5115 0.6963 0.151 Uiso 1 1 calc R . .
H47B H 0.1879 0.4747 0.7499 0.151 Uiso 1 1 calc R . .
H47C H 0.2692 0.5327 0.7267 0.151 Uiso 1 1 calc R . .
C48 C 0.1880(15) 0.6525(5) 0.7411(5) 0.059(3) Uani 1 1 d . . .
H48A H 0.2799 0.6322 0.7352 0.089 Uiso 1 1 calc R . .
H48B H 0.2045 0.6905 0.7608 0.089 Uiso 1 1 calc R . .
H48C H 0.1426 0.6597 0.7032 0.089 Uiso 1 1 calc R . .
C49 C -0.0524(17) 0.6953(5) 0.8320(9) 0.092(6) Uani 1 1 d . . .
H49A H -0.1411 0.7055 0.8114 0.138 Uiso 1 1 calc R . .
H49B H 0.0248 0.7219 0.8194 0.138 Uiso 1 1 calc R . .
H49C H -0.0672 0.6997 0.8741 0.138 Uiso 1 1 calc R . .
C50 C -0.2080(10) 0.5808(5) 0.8807(4) 0.047(3) Uani 1 1 d . . .
H50A H -0.2972 0.5822 0.8581 0.071 Uiso 1 1 calc R . .
H50B H -0.2032 0.6155 0.9065 0.071 Uiso 1 1 calc R . .
H50C H -0.2059 0.5444 0.9041 0.071 Uiso 1 1 calc R . .
N1 N 0.3382(8) 0.0676(3) 0.9768(3) 0.0338(17) Uani 1 1 d . . .
N2 N 0.3278(11) 0.6144(4) 0.8652(4) 0.056(2) Uani 1 1 d D . .
O1 O 0.3687(7) 0.0503(4) 1.0259(3) 0.053(2) Uani 1 1 d . . .
W1 W 0.32690(4) 0.090161(17) 0.903594(15) 0.03222(10) Uani 1 1 d D . .
W2 W 0.16424(5) 0.58067(2) 0.867319(18) 0.05023(15) Uani 1 1 d D A .
O2A O 0.413(3) 0.6606(12) 0.8627(9) 0.061(9) Uani 0.48(4) 1 d PD A 1
O2B O 0.4611(16) 0.6190(17) 0.8470(10) 0.083(12) Uani 0.52(4) 1 d PD A 2
C51 C 0.1978(18) 0.3363(7) 0.7348(9) 0.094(6) Uani 1 1 d . . .
H51A H 0.1341 0.3130 0.7097 0.141 Uiso 1 1 calc R . .
H51B H 0.1631 0.3774 0.7369 0.141 Uiso 1 1 calc R . .
H51C H 0.1989 0.3191 0.7741 0.141 Uiso 1 1 calc R . .
C52 C 0.338(2) 0.3357(16) 0.7116(12) 0.240(19) Uani 1 1 d . . .
H52A H 0.3363 0.3053 0.6804 0.288 Uiso 1 1 calc R . .
H52B H 0.3494 0.3744 0.6917 0.288 Uiso 1 1 calc R . .
C53 C 0.4616(16) 0.3268(7) 0.7402(6) 0.068(4) Uani 1 1 d . . .
H53A H 0.4612 0.3573 0.7713 0.082 Uiso 1 1 calc R . .
H53B H 0.4476 0.2884 0.7604 0.082 Uiso 1 1 calc R . .
C54 C 0.598(2) 0.3251(16) 0.7222(12) 0.193(16) Uani 1 1 d . . .
H54A H 0.6098 0.3611 0.6978 0.231 Uiso 1 1 calc R . .
H54B H 0.6025 0.2910 0.6950 0.231 Uiso 1 1 calc R . .
C55 C 0.7203(18) 0.3216(10) 0.7540(7) 0.108(7) Uani 1 1 d . . .
H55A H 0.7337 0.3585 0.7759 0.162 Uiso 1 1 calc R . .
H55B H 0.8021 0.3154 0.7279 0.162 Uiso 1 1 calc R . .
H55C H 0.7134 0.2881 0.7813 0.162 Uiso 1 1 calc R . .
H01 H 0.342(11) 0.165(3) 0.923(4) 0.036(18) Uiso 1 1 d D . .
H02 H 0.134(10) 0.656(3) 0.880(4) 0.036(18) Uiso 1 1 d D . .

loop_
_atom_site_aniso_label
_atom_site_aniso_U_11
_atom_site_aniso_U_22
_atom_site_aniso_U_33
_atom_site_aniso_U_23
_atom_site_aniso_U_13
_atom_site_aniso_U_12
C1 0.027(5) 0.046(6) 0.036(6) -0.004(5) -0.011(4) -0.002(4)
C2 0.020(5) 0.064(8) 0.048(6) 0.004(7) -0.005(4) -0.001(5)
C3 0.022(5) 0.042(5) 0.038(5) -0.004(4) -0.010(4) 0.000(4)
C4 0.016(5) 0.053(6) 0.042(6) -0.010(6) 0.001(4) 0.003(4)
C5 0.040(6) 0.070(9) 0.063(8) 0.014(7) 0.012(5) 0.026(5)
C6 0.063(8) 0.058(8) 0.062(9) -0.013(7) 0.008(7) -0.015(6)
C7 0.034(6) 0.053(8) 0.077(10) 0.004(7) -0.002(6) -0.005(5)
C8 0.027(6) 0.089(10) 0.054(7) -0.005(7) -0.002(5) 0.008(6)
C9 0.028(5) 0.035(6) 0.040(6) -0.007(5) -0.003(4) -0.006(4)
C10 0.030(5) 0.032(5) 0.050(6) 0.001(5) -0.004(5) -0.009(4)
C11 0.040(6) 0.038(6) 0.062(7) -0.003(6) 0.006(5) 0.002(5)
C12 0.065(9) 0.052(8) 0.074(9) 0.001(7) -0.023(7) -0.010(6)
C13 0.060(8) 0.055(8) 0.069(9) -0.028(7) -0.023(7) 0.011(6)
C14 0.067(9) 0.066(9) 0.044(7) -0.007(7) -0.012(6) 0.014(7)
C15 0.058(8) 0.052(7) 0.046(7) -0.003(6) -0.004(6) 0.008(6)
C16 0.024(5) 0.047(6) 0.041(6) -0.008(5) 0.006(4) 0.002(4)
C17 0.043(6) 0.035(5) 0.032(5) 0.010(5) 0.009(5) 0.002(4)
C18 0.024(4) 0.054(6) 0.025(4) 0.000(5) 0.002(3) 0.000(5)
C19 0.022(5) 0.071(7) 0.028(5) -0.001(5) -0.002(4) -0.004(5)
C20 0.041(6) 0.053(7) 0.016(5) 0.012(4) 0.001(4) 0.006(5)
C21 0.062(9) 0.083(9) 0.023(5) -0.026(6) 0.008(5) -0.020(6)
C22 0.066(9) 0.050(7) 0.051(8) 0.003(6) 0.013(6) -0.002(6)
C23 0.029(5) 0.090(8) 0.041(5) 0.011(6) -0.001(5) -0.009(8)
C24 0.055(7) 0.053(7) 0.058(8) -0.011(6) 0.019(6) -0.005(6)
C25 0.054(8) 0.072(9) 0.044(7) 0.021(6) 0.005(6) 0.016(6)
C26 0.024(5) 0.075(9) 0.074(8) 0.032(8) -0.014(5) -0.017(6)
C27 0.037(7) 0.087(9) 0.038(6) 0.022(6) -0.004(5) -0.019(6)
C28 0.050(8) 0.070(7) 0.028(5) 0.014(5) 0.000(5) -0.039(6)
C29 0.038(7) 0.121(10) 0.015(5) 0.003(5) 0.004(5) -0.031(7)
C30 0.065(9) 0.083(9) 0.032(6) -0.017(6) 0.009(6) -0.039(7)
C31 0.037(6) 0.103(11) 0.060(8) -0.012(9) 0.010(6) -0.022(7)
C32 0.058(9) 0.118(12) 0.052(8) -0.022(9) 0.009(7) -0.015(8)
C33 0.055(8) 0.072(8) 0.041(7) 0.011(6) -0.001(6) -0.023(6)
C34 0.045(7) 0.091(10) 0.047(7) -0.001(8) -0.011(6) -0.030(7)
C35 0.033(6) 0.048(7) 0.095(10) 0.034(7) -0.013(6) -0.015(5)
C36 0.041(7) 0.039(7) 0.107(11) 0.001(7) -0.008(7) 0.005(5)
C37 0.043(8) 0.065(10) 0.130(14) 0.016(10) 0.013(8) -0.003(6)
C38 0.084(12) 0.057(9) 0.111(13) 0.019(9) -0.007(10) 0.000(8)
C39 0.051(9) 0.080(11) 0.121(14) 0.005(10) 0.011(9) 0.010(8)
C40 0.024(7) 0.075(10) 0.119(13) 0.030(10) -0.006(7) -0.006(6)
C41 0.026(5) 0.043(6) 0.034(5) 0.006(5) 0.000(4) 0.002(4)
C42 0.027(6) 0.064(8) 0.045(7) 0.012(6) 0.006(5) 0.014(5)
C43 0.037(6) 0.041(6) 0.030(5) 0.011(5) -0.003(4) -0.001(4)
C44 0.041(6) 0.041(6) 0.052(7) -0.005(5) -0.003(6) -0.002(5)
C45 0.024(5) 0.051(6) 0.033(5) -0.003(5) -0.006(4) 0.001(5)
C46 0.059(8) 0.036(6) 0.050(7) 0.002(5) -0.004(6) -0.010(5)
C47 0.087(12) 0.089(11) 0.126(15) -0.014(10) 0.052(13) 0.034(11)
C48 0.052(8) 0.073(8) 0.053(7) 0.031(6) -0.002(7) -0.001(7)
C49 0.093(12) 0.034(7) 0.149(16) 0.003(9) 0.037(11) -0.001(7)
C50 0.038(6) 0.063(7) 0.041(5) -0.005(5) 0.005(4) 0.000(5)
N1 0.021(4) 0.049(4) 0.031(4) 0.000(3) 0.005(3) 0.002(4)
N2 0.042(5) 0.093(7) 0.032(4) 0.014(5) -0.003(5) -0.033(5)
O1 0.038(5) 0.087(6) 0.034(4) 0.011(4) -0.003(3) -0.003(4)
W1 0.02343(17) 0.0474(2) 0.02586(17) -0.00225(17) -0.00055(15) -0.0007(2)
W2 0.0310(2) 0.0784(3) 0.0413(2) 0.0305(2) -0.01345(19) -0.0226(3)
O2A 0.078(15) 0.059(17) 0.047(11) 0.003(10) 0.012(10) -0.045(13)
O2B 0.043(12) 0.12(3) 0.088(16) 0.022(17) -0.031(10) -0.026(12)
C51 0.075(12) 0.069(10) 0.138(16) -0.020(10) 0.004(11) 0.000(8)
C52 0.068(15) 0.45(5) 0.20(3) 0.18(3) 0.034(19) 0.02(3)
C53 0.075(11) 0.075(10) 0.055(9) 0.004(8) 0.014(8) -0.002(8)
C54 0.067(15) 0.35(5) 0.16(3) 0.10(3) -0.009(16) -0.02(2)
C55 0.081(13) 0.18(2) 0.067(10) 0.036(12) 0.001(9) -0.006(12)

loop_
_atom_type_symbol
_atom_type_description
_atom_type_scat_dispersion_real
_atom_type_scat_dispersion_imag
_atom_type_scat_source
C C 0.0033 0.0016 'International Tables Vol C Tables 4.2.6.8 and 6.1.1.4'
H H 0.0000 0.0000 'International Tables Vol C Tables 4.2.6.8 and 6.1.1.4'
N N 0.0061 0.0033 'International Tables Vol C Tables 4.2.6.8 and 6.1.1.4'
O O 0.0106 0.0060 'International Tables Vol C Tables 4.2.6.8 and 6.1.1.4'
W W -0.8490 6.8722 'International Tables Vol C Tables 4.2.6.8 and 6.1.1.4'

loop_
_geom_angle_atom_site_label_1
_geom_angle_atom_site_label_2
_geom_angle_atom_site_label_3
_geom_angle
C2 C1 C10 126.0(10)
C2 C1 W1 68.6(5)
C10 C1 W1 127.2(7)
C2 C1 H1 109.7
C10 C1 H1 109.7
W1 C1 H1 109.7
C3 C2 C1 120.0(10)
C3 C2 W1 71.0(5)
C1 C2 W1 76.7(6)
C3 C2 H2 119.9
C1 C2 H2 119.9
W1 C2 H2 119.9
C2 C3 C4 122.3(10)
C2 C3 W1 74.1(6)
C4 C3 W1 123.3(6)
C2 C3 H3 110.8
C4 C3 H3 110.8
W1 C3 H3 110.8
C5 C4 C9 120.6(11)
C5 C4 C3 116.7(11)
C9 C4 C3 122.7(10)
C4 C5 C6 117.3(12)
C4 C5 H5 121.4
C6 C5 H5 121.4
C7 C6 C5 120.8(12)
C7 C6 H6 119.6
C5 C6 H6 119.6
C6 C7 C8 119.4(13)
C6 C7 H7 120.3
C8 C7 H7 120.3
C7 C8 C9 120.5(12)
C7 C8 H8 119.7
C9 C8 H8 119.7
C8 C9 C4 121.1(10)
C8 C9 H9 119.5
C4 C9 H9 119.5
C11 C10 C15 115.8(10)
C11 C10 C1 119.4(10)
C15 C10 C1 124.7(10)
C12 C11 C10 121.4(12)
C12 C11 H11 119.3
C10 C11 H11 119.3
C11 C12 C13 121.6(13)
C11 C12 H12 119.2
C13 C12 H12 119.2
C14 C13 C12 117.0(12)
C14 C13 H13 121.5
C12 C13 H13 121.5
C15 C14 C13 122.5(13)
C15 C14 H14 118.8
C13 C14 H14 118.8
C14 C15 C10 121.7(12)
C14 C15 H15 119.1
C10 C15 H15 119.1
C20 C16 C17 109.8(10)
C20 C16 C21 125.0(11)
C17 C16 C21 124.9(10)
C20 C16 W1 73.7(6)
C17 C16 W1 69.9(6)
C21 C16 W1 128.2(7)
C18 C17 C16 107.3(8)
C18 C17 C22 123.9(10)
C16 C17 C22 128.7(11)
C18 C17 W1 72.5(5)
C16 C17 W1 74.8(6)
C22 C17 W1 121.5(7)
C17 C18 C19 107.8(8)
C17 C18 C23 128.2(10)
C19 C18 C23 124.0(10)
C17 C18 W1 72.3(6)
C19 C18 W1 73.0(5)
C23 C18 W1 122.6(6)
C20 C19 C18 107.4(9)
C20 C19 C24 125.5(11)
C18 C19 C24 126.4(10)
C20 C19 W1 74.3(6)
C18 C19 W1 71.0(5)
C24 C19 W1 127.4(8)
C16 C20 C19 107.7(10)
C16 C20 C25 127.0(11)
C19 C20 C25 125.1(11)
C16 C20 W1 72.7(6)
C19 C20 W1 70.6(6)
C25 C20 W1 125.6(7)
C16 C21 H21A 109.5
C16 C21 H21B 109.5
H21A C21 H21B 109.5
C16 C21 H21C 109.5
H21A C21 H21C 109.5
H21B C21 H21C 109.5
C17 C22 H22A 109.5
C17 C22 H22B 109.5
H22A C22 H22B 109.5
C17 C22 H22C 109.5
H22A C22 H22C 109.5
H22B C22 H22C 109.5
C18 C23 H23A 109.5
C18 C23 H23B 109.5
H23A C23 H23B 109.5
C18 C23 H23C 109.5
H23A C23 H23C 109.5
H23B C23 H23C 109.5
C19 C24 H24A 109.5
C19 C24 H24B 109.5
H24A C24 H24B 109.5
C19 C24 H24C 109.5
H24A C24 H24C 109.5
H24B C24 H24C 109.5
C20 C25 H25A 109.5
C20 C25 H25B 109.5
H25A C25 H25B 109.5
C20 C25 H25C 109.5
H25A C25 H25C 109.5
H25B C25 H25C 109.5
C27 C26 C35 125.1(10)
C27 C26 W2 69.9(7)
C35 C26 W2 126.3(8)
C27 C26 H26 110.0
C35 C26 H26 110.0
W2 C26 H26 110.0
C26 C27 C28 120.3(11)
C26 C27 W2 74.7(7)
C28 C27 W2 73.0(6)
C26 C27 H27 119.8
C28 C27 H27 119.8
W2 C27 H27 119.8
C27 C28 C29 124.7(10)
C27 C28 W2 71.1(6)
C29 C28 W2 124.5(7)
C27 C28 H28 110.4
C29 C28 H28 110.4
W2 C28 H28 110.4
C30 C29 C34 117.7(13)
C30 C29 C28 125.0(13)
C34 C29 C28 117.4(10)
C29 C30 C31 123.7(13)
C29 C30 H30 118.2
C31 C30 H30 118.2
C32 C31 C30 117.0(12)
C32 C31 H31 121.5
C30 C31 H31 121.5
C33 C32 C31 120.7(15)
C33 C32 H32 119.7
C31 C32 H32 119.7
C34 C33 C32 122.6(13)
C34 C33 H33 118.7
C32 C33 H33 118.7
C33 C34 C29 118.3(11)
C33 C34 H34 120.8
C29 C34 H34 120.8
C36 C35 C40 118.5(14)
C36 C35 C26 122.0(12)
C40 C35 C26 119.5(11)
C37 C36 C35 121.4(13)
C37 C36 H36 119.3
C35 C36 H36 119.3
C36 C37 C38 120.1(14)
C36 C37 H37 119.9
C38 C37 H37 119.9
C37 C38 C39 119.2(16)
C37 C38 H38 120.4
C39 C38 H38 120.4
C40 C39 C38 119.5(15)
C40 C39 H39 120.3
C38 C39 H39 120.3
C39 C40 C35 121.3(13)
C39 C40 H40 119.3
C35 C40 H40 119.3
C42 C41 C45 107.4(9)
C42 C41 C46 125.4(10)
C45 C41 C46 127.0(9)
C42 C41 W2 70.0(6)
C45 C41 W2 73.8(6)
C46 C41 W2 125.1(7)
C43 C42 C41 110.5(10)
C43 C42 C47 124.0(12)
C41 C42 C47 125.1(12)
C43 C42 W2 72.8(7)
C41 C42 W2 75.0(6)
C47 C42 W2 124.9(10)
C42 C43 C44 105.3(9)
C42 C43 C48 125.5(11)
C44 C43 C48 129.2(11)
C42 C43 W2 72.0(7)
C44 C43 W2 72.0(6)
C48 C43 W2 121.5(8)
C45 C44 C43 109.7(9)
C45 C44 C49 125.2(11)
C43 C44 C49 124.8(11)
C45 C44 W2 75.8(6)
C43 C44 W2 72.2(6)
C49 C44 W2 123.6(10)
C41 C45 C44 107.0(8)
C41 C45 C50 126.6(10)
C44 C45 C50 126.3(10)
C41 C45 W2 71.8(6)
C44 C45 W2 69.3(6)
C50 C45 W2 126.2(6)
C41 C46 H46A 109.5
C41 C46 H46B 109.5
H46A C46 H46B 109.5
C41 C46 H46C 109.5
H46A C46 H46C 109.5
H46B C46 H46C 109.5
C42 C47 H47A 109.5
C42 C47 H47B 109.5
H47A C47 H47B 109.5
C42 C47 H47C 109.5
H47A C47 H47C 109.5
H47B C47 H47C 109.5
C43 C48 H48A 109.5
C43 C48 H48B 109.5
H48A C48 H48B 109.5
C43 C48 H48C 109.5
H48A C48 H48C 109.5
H48B C48 H48C 109.5
C44 C49 H49A 109.5
C44 C49 H49B 109.5
H49A C49 H49B 109.5
C44 C49 H49C 109.5
H49A C49 H49C 109.5
H49B C49 H49C 109.5
C45 C50 H50A 109.5
C45 C50 H50B 109.5
H50A C50 H50B 109.5
C45 C50 H50C 109.5
H50A C50 H50C 109.5
H50B C50 H50C 109.5
O1 N1 W1 169.7(7)
O2A N2 O2B 49.5(12)
O2A N2 W2 153.9(18)
O2B N2 W2 152.9(18)
N1 W1 C3 96.2(4)
N1 W1 C2 91.0(4)
C3 W1 C2 34.9(4)
N1 W1 C17 99.8(4)
C3 W1 C17 100.4(3)
C2 W1 C17 135.2(4)
N1 W1 C18 91.5(3)
C3 W1 C18 135.6(4)
C2 W1 C18 170.4(4)
C17 W1 C18 35.2(4)
N1 W1 C19 117.9(4)
C3 W1 C19 141.7(4)
C2 W1 C19 147.2(4)
C17 W1 C19 59.0(3)
C18 W1 C19 36.0(4)
N1 W1 C16 134.0(4)
C3 W1 C16 86.9(4)
C2 W1 C16 114.4(4)
C17 W1 C16 35.3(4)
C18 W1 C16 58.0(3)
C19 W1 C16 57.3(4)
N1 W1 C20 150.1(4)
C3 W1 C20 107.2(4)
C2 W1 C20 118.9(4)
C17 W1 C20 58.3(3)
C18 W1 C20 58.7(3)
C19 W1 C20 35.0(4)
C16 W1 C20 33.6(3)
N1 W1 C1 113.3(4)
C3 W1 C1 61.9(3)
C2 W1 C1 34.7(4)
C17 W1 C1 143.3(4)
C18 W1 C1 149.5(4)
C19 W1 C1 113.7(4)
C16 W1 C1 108.5(4)
C20 W1 C1 94.5(4)
N1 W1 H01 92(3)
C3 W1 H01 135(3)
C2 W1 H01 101(3)
C17 W1 H01 121(3)
C18 W1 H01 88(3)
C19 W1 H01 65(3)
C16 W1 H01 117(3)
C20 W1 H01 85(3)
C1 W1 H01 75(3)
N2 W2 C27 89.4(4)
N2 W2 C42 111.7(4)
C27 W2 C42 145.0(5)
N2 W2 C44 113.6(4)
C27 W2 C44 139.1(4)
C42 W2 C44 58.1(4)
N2 W2 C43 94.8(4)
C27 W2 C43 174.7(4)
C42 W2 C43 35.2(4)
C44 W2 C43 35.8(4)
N2 W2 C28 104.8(4)
C27 W2 C28 35.9(4)
C42 W2 C28 109.5(4)
C44 W2 C28 141.5(4)
C43 W2 C28 144.7(4)
N2 W2 C26 103.3(4)
C27 W2 C26 35.4(4)
C42 W2 C26 144.8(4)
C44 W2 C26 104.3(4)
C43 W2 C26 139.9(4)
C28 W2 C26 63.5(4)
N2 W2 C41 146.6(4)
C27 W2 C41 118.3(4)
C42 W2 C41 35.0(4)
C44 W2 C41 57.9(3)
C43 W2 C41 58.9(3)
C28 W2 C41 90.6(3)
C26 W2 C41 110.1(4)
N2 W2 C45 148.5(4)
C27 W2 C45 116.1(4)
C42 W2 C45 57.7(3)
C44 W2 C45 34.9(4)
C43 W2 C45 58.9(3)
C28 W2 C45 106.7(4)
C26 W2 C45 90.0(3)
C41 W2 C45 34.4(3)
N2 W2 H02 73(3)
C27 W2 H02 101(3)
C42 W2 H02 112(3)
C44 W2 H02 59(3)
C43 W2 H02 77(3)
C28 W2 H02 136(3)
C26 W2 H02 74(3)
C41 W2 H02 115(3)
C45 W2 H02 83(3)
C52 C51 H51A 109.5
C52 C51 H51B 109.5
H51A C51 H51B 109.5
C52 C51 H51C 109.5
H51A C51 H51C 109.5
H51B C51 H51C 109.5
C53 C52 C51 128(2)
C53 C52 H52A 105.4
C51 C52 H52A 105.4
C53 C52 H52B 105.4
C51 C52 H52B 105.4
H52A C52 H52B 106.0
C54 C53 C52 132.1(19)
C54 C53 H53A 104.2
C52 C53 H53A 104.2
C54 C53 H53B 104.2
C52 C53 H53B 104.2
H53A C53 H53B 105.5
C53 C54 C55 129(2)
C53 C54 H54A 104.9
C55 C54 H54A 104.9
C53 C54 H54B 104.9
C55 C54 H54B 104.9
H54A C54 H54B 105.8
C54 C55 H55A 109.5
C54 C55 H55B 109.5
H55A C55 H55B 109.5
C54 C55 H55C 109.5
H55A C55 H55C 109.5
H55B C55 H55C 109.5

loop_
_geom_bond_atom_site_label_1
_geom_bond_atom_site_label_2
_geom_bond_distance
C1 C2 1.409(15)
C1 C10 1.454(14)
C1 W1 2.406(10)
C1 H1 1.0000
C2 C3 1.368(14)
C2 W1 2.302(9)
C2 H2 1.0000
C3 C4 1.471(14)
C3 W1 2.264(9)
C3 H3 1.0000
C4 C5 1.303(16)
C4 C9 1.373(15)
C5 C6 1.503(17)
C5 H5 0.9500
C6 C7 1.302(19)
C6 H6 0.9500
C7 C8 1.362(17)
C7 H7 0.9500
C8 C9 1.366(16)
C8 H8 0.9500
C9 H9 0.9500
C10 C11 1.373(14)
C10 C15 1.399(16)
C11 C12 1.343(16)
C11 H11 0.9500
C12 C13 1.392(18)
C12 H12 0.9500
C13 C14 1.335(18)
C13 H13 0.9500
C14 C15 1.333(16)
C14 H14 0.9500
C15 H15 0.9500
C16 C20 1.376(14)
C16 C17 1.424(14)
C16 C21 1.518(14)
C16 W1 2.377(10)
C17 C18 1.400(15)
C17 C22 1.443(15)
C17 W1 2.312(10)
C18 C19 1.437(15)
C18 C23 1.505(13)
C18 W1 2.315(8)
C19 C20 1.424(14)
C19 C24 1.486(15)
C19 W1 2.341(10)
C20 C25 1.502(14)
C20 W1 2.389(9)
C21 H21A 0.9800
C21 H21B 0.9800
C21 H21C 0.9800
C22 H22A 0.9800
C22 H22B 0.9800
C22 H22C 0.9800
C23 H23A 0.9800
C23 H23B 0.9800
C23 H23C 0.9800
C24 H24A 0.9800
C24 H24B 0.9800
C24 H24C 0.9800
C25 H25A 0.9800
C25 H25B 0.9800
C25 H25C 0.9800
C26 C27 1.409(17)
C26 C35 1.460(19)
C26 W2 2.345(13)
C26 H26 1.0000
C27 C28 1.415(16)
C27 W2 2.283(11)
C27 H27 1.0000
C28 C29 1.472(18)
C28 W2 2.307(11)
C28 H28 1.0000
C29 C30 1.361(16)
C29 C34 1.425(17)
C30 C31 1.377(19)
C30 H30 0.9500
C31 C32 1.370(19)
C31 H31 0.9500
C32 C33 1.368(18)
C32 H32 0.9500
C33 C34 1.343(18)
C33 H33 0.9500
C34 H34 0.9500
C35 C36 1.370(16)
C35 C40 1.380(19)
C36 C37 1.33(2)
C36 H36 0.9500
C37 C38 1.38(2)
C37 H37 0.9500
C38 C39 1.39(2)
C38 H38 0.9500
C39 C40 1.34(2)
C39 H39 0.9500
C40 H40 0.9500
C41 C42 1.401(14)
C41 C45 1.401(14)
C41 C46 1.520(14)
C41 W2 2.359(10)
C42 C43 1.391(15)
C42 C47 1.539(17)
C42 W2 2.294(12)
C43 C44 1.417(15)
C43 C48 1.480(15)
C43 W2 2.304(10)
C44 C45 1.406(15)
C44 C49 1.504(16)
C44 W2 2.301(11)
C45 C50 1.495(13)
C45 W2 2.384(9)
C46 H46A 0.9800
C46 H46B 0.9800
C46 H46C 0.9800
C47 H47A 0.9800
C47 H47B 0.9800
C47 H47C 0.9800
C48 H48A 0.9800
C48 H48B 0.9800
C48 H48C 0.9800
C49 H49A 0.9800
C49 H49B 0.9800
C49 H49C 0.9800
C50 H50A 0.9800
C50 H50B 0.9800
C50 H50C 0.9800
N1 O1 1.226(10)
N1 W1 1.758(7)
N2 O2A 1.312(15)
N2 O2B 1.315(16)
N2 W2 1.704(9)
W1 H01 1.74(6)
W2 H02 1.75(6)
C51 C52 1.41(2)
C51 H51A 0.9800
C51 H51B 0.9800
C51 H51C 0.9800
C52 C53 1.34(3)
C52 H52A 0.9900
C52 H52B 0.9900
C53 C54 1.34(2)
C53 H53A 0.9900
C53 H53B 0.9900
C54 C55 1.36(2)
C54 H54A 0.9900
C54 H54B 0.9900
C55 H55A 0.9800
C55 H55B 0.9800
C55 H55C 0.9800

loop_
_geom_torsion_atom_site_label_1
_geom_torsion_atom_site_label_2
_geom_torsion_atom_site_label_3
_geom_torsion_atom_site_label_4
_geom_torsion
C10 C1 C2 C3 -179.7(9)
W1 C1 C2 C3 -58.5(8)
C10 C1 C2 W1 -121.2(10)
C1 C2 C3 C4 -178.9(9)
W1 C2 C3 C4 119.7(9)
C1 C2 C3 W1 61.3(8)
C2 C3 C4 C5 144.8(10)
W1 C3 C4 C5 -123.6(9)
C2 C3 C4 C9 -33.7(14)
W1 C3 C4 C9 57.9(12)
C9 C4 C5 C6 -1.7(15)
C3 C4 C5 C6 179.7(9)
C4 C5 C6 C7 4.6(18)
C5 C6 C7 C8 -2.3(19)
C6 C7 C8 C9 -2.5(17)
C7 C8 C9 C4 5.4(15)
C5 C4 C9 C8 -3.0(15)
C3 C4 C9 C8 175.4(9)
C2 C1 C10 C11 -162.9(10)
W1 C1 C10 C11 107.9(11)
C2 C1 C10 C15 15.1(17)
W1 C1 C10 C15 -74.1(13)
C15 C10 C11 C12 -2.1(16)
C1 C10 C11 C12 176.1(11)
C10 C11 C12 C13 0.2(19)
C11 C12 C13 C14 1.1(19)
C12 C13 C14 C15 0(2)
C13 C14 C15 C10 -1(2)
C11 C10 C15 C14 2.7(17)
C1 C10 C15 C14 -175.4(11)
C20 C16 C17 C18 -2.4(12)
C21 C16 C17 C18 171.1(9)
W1 C16 C17 C18 -65.7(7)
C20 C16 C17 C22 -178.3(11)
C21 C16 C17 C22 -4.7(17)
W1 C16 C17 C22 118.4(11)
C20 C16 C17 W1 63.3(8)
C21 C16 C17 W1 -123.2(10)
C16 C17 C18 C19 2.4(10)
C22 C17 C18 C19 178.5(10)
W1 C17 C18 C19 -64.9(6)
C16 C17 C18 C23 -174.8(9)
C22 C17 C18 C23 1.3(16)
W1 C17 C18 C23 117.9(10)
C16 C17 C18 W1 67.3(7)
C22 C17 C18 W1 -116.6(10)
C17 C18 C19 C20 -1.6(10)
C23 C18 C19 C20 175.8(9)
W1 C18 C19 C20 -66.0(7)
C17 C18 C19 C24 -172.5(11)
C23 C18 C19 C24 4.8(16)
W1 C18 C19 C24 123.0(11)
C17 C18 C19 W1 64.4(6)
C23 C18 C19 W1 -118.2(9)
C17 C16 C20 C19 1.5(13)
C21 C16 C20 C19 -172.1(9)
W1 C16 C20 C19 62.4(7)
C17 C16 C20 C25 177.2(10)
C21 C16 C20 C25 3.7(18)
W1 C16 C20 C25 -121.9(11)
C17 C16 C20 W1 -60.9(7)
C21 C16 C20 W1 125.6(10)
C18 C19 C20 C16 0.0(12)
C24 C19 C20 C16 171.1(10)
W1 C19 C20 C16 -63.7(8)
C18 C19 C20 C25 -175.8(10)
C24 C19 C20 C25 -4.7(17)
W1 C19 C20 C25 120.4(10)
C18 C19 C20 W1 63.8(7)
C24 C19 C20 W1 -125.2(11)
C35 C26 C27 C28 179.9(11)
W2 C26 C27 C28 -59.2(9)
C35 C26 C27 W2 -120.9(12)
C26 C27 C28 C29 179.5(10)
W2 C27 C28 C29 119.4(10)
C26 C27 C28 W2 60.1(9)
C27 C28 C29 C30 -33.8(16)
W2 C28 C29 C30 56.1(14)
C27 C28 C29 C34 146.1(11)
W2 C28 C29 C34 -124.0(10)
C34 C29 C30 C31 -2.7(18)
C28 C29 C30 C31 177.2(11)
C29 C30 C31 C32 3(2)
C30 C31 C32 C33 -1(2)
C31 C32 C33 C34 -1(2)
C32 C33 C34 C29 1(2)
C30 C29 C34 C33 0.7(18)
C28 C29 C34 C33 -179.2(11)
C27 C26 C35 C36 34.8(19)
W2 C26 C35 C36 -54.9(16)
C27 C26 C35 C40 -145.9(13)
W2 C26 C35 C40 124.4(12)
C40 C35 C36 C37 1(2)
C26 C35 C36 C37 -180.0(13)
C35 C36 C37 C38 0(2)
C36 C37 C38 C39 -1(3)
C37 C38 C39 C40 2(3)
C38 C39 C40 C35 -1(2)
C36 C35 C40 C39 0(2)
C26 C35 C40 C39 -179.4(13)
C45 C41 C42 C43 0.2(13)
C46 C41 C42 C43 175.9(10)
W2 C41 C42 C43 -64.7(9)
C45 C41 C42 C47 -172.8(13)
C46 C41 C42 C47 2.9(19)
W2 C41 C42 C47 122.3(13)
C45 C41 C42 W2 64.9(7)
C46 C41 C42 W2 -119.4(10)
C41 C42 C43 C44 1.3(14)
C47 C42 C43 C44 174.4(13)
W2 C42 C43 C44 -64.8(8)
C41 C42 C43 C48 -177.7(10)
C47 C42 C43 C48 -5(2)
W2 C42 C43 C48 116.3(11)
C41 C42 C43 W2 66.1(8)
C47 C42 C43 W2 -120.8(14)
C42 C43 C44 C45 -2.3(13)
C48 C43 C44 C45 176.6(10)
W2 C43 C44 C45 -67.2(8)
C42 C43 C44 C49 -176.2(13)
C48 C43 C44 C49 3(2)
W2 C43 C44 C49 119.0(14)
C42 C43 C44 W2 64.8(8)
C48 C43 C44 W2 -116.3(12)
C42 C41 C45 C44 -1.6(11)
C46 C41 C45 C44 -177.3(11)
W2 C41 C45 C44 60.7(7)
C42 C41 C45 C50 175.6(9)
C46 C41 C45 C50 0.0(16)
W2 C41 C45 C50 -122.1(9)
C42 C41 C45 W2 -62.3(7)
C46 C41 C45 W2 122.0(10)
C43 C44 C45 C41 2.5(11)
C49 C44 C45 C41 176.3(14)
W2 C44 C45 C41 -62.3(7)
C43 C44 C45 C50 -174.7(9)
C49 C44 C45 C50 -0.9(19)
W2 C44 C45 C50 120.4(9)
C43 C44 C45 W2 64.8(8)
C49 C44 C45 W2 -121.4(14)
O1 N1 W1 C3 126(4)
O1 N1 W1 C2 161(4)
O1 N1 W1 C17 25(4)
O1 N1 W1 C18 -10(4)
O1 N1 W1 C19 -35(4)
O1 N1 W1 C16 35(4)
O1 N1 W1 C20 -15(5)
O1 N1 W1 C1 -172(4)
C2 C3 W1 N1 82.8(7)
C4 C3 W1 N1 -35.7(9)
C4 C3 W1 C2 -118.5(11)
C2 C3 W1 C17 -176.0(7)
C4 C3 W1 C17 65.4(8)
C2 C3 W1 C18 -178.7(6)
C4 C3 W1 C18 62.8(10)
C2 C3 W1 C19 -123.7(7)
C4 C3 W1 C19 117.8(9)
C2 C3 W1 C16 -143.3(7)
C4 C3 W1 C16 98.2(8)
C2 C3 W1 C20 -116.2(7)
C4 C3 W1 C20 125.3(8)
C2 C3 W1 C1 -30.3(6)
C4 C3 W1 C1 -148.8(10)
C3 C2 W1 N1 -99.4(7)
C1 C2 W1 N1 132.0(7)
C1 C2 W1 C3 -128.6(10)
C3 C2 W1 C17 5.6(9)
C1 C2 W1 C17 -123.1(7)
C3 C2 W1 C18 6(3)
C1 C2 W1 C18 -123(2)
C3 C2 W1 C19 107.8(9)
C1 C2 W1 C19 -20.8(11)
C3 C2 W1 C16 41.0(7)
C1 C2 W1 C16 -87.7(7)
C3 C2 W1 C20 78.3(7)
C1 C2 W1 C20 -50.3(8)
C3 C2 W1 C1 128.6(10)
C18 C17 W1 N1 -78.6(6)
C16 C17 W1 N1 167.3(6)
C22 C17 W1 N1 40.9(10)
C18 C17 W1 C3 -176.8(6)
C16 C17 W1 C3 69.1(6)
C22 C17 W1 C3 -57.3(10)
C18 C17 W1 C2 180.0(6)
C16 C17 W1 C2 65.9(8)
C22 C17 W1 C2 -60.5(11)
C16 C17 W1 C18 -114.1(8)
C22 C17 W1 C18 119.5(12)
C18 C17 W1 C19 38.1(5)
C16 C17 W1 C19 -75.9(6)
C22 C17 W1 C19 157.7(12)
C18 C17 W1 C16 114.1(8)
C22 C17 W1 C16 -126.4(13)
C18 C17 W1 C20 79.4(6)
C16 C17 W1 C20 -34.7(6)
C22 C17 W1 C20 -161.1(11)
C18 C17 W1 C1 126.9(7)
C16 C17 W1 C1 12.8(9)
C22 C17 W1 C1 -113.6(10)
C17 C18 W1 N1 104.9(6)
C19 C18 W1 N1 -139.5(6)
C23 C18 W1 N1 -19.6(10)
C17 C18 W1 C3 4.5(8)
C19 C18 W1 C3 120.1(7)
C23 C18 W1 C3 -119.9(9)
C17 C18 W1 C2 0(2)
C19 C18 W1 C2 116(2)
C23 C18 W1 C2 -125(2)
C19 C18 W1 C17 115.6(8)
C23 C18 W1 C17 -124.5(12)
C17 C18 W1 C19 -115.6(8)
C23 C18 W1 C19 119.9(12)
C17 C18 W1 C16 -38.5(6)
C19 C18 W1 C16 77.1(6)
C23 C18 W1 C16 -163.0(11)
C17 C18 W1 C20 -78.2(6)
C19 C18 W1 C20 37.4(6)
C23 C18 W1 C20 157.4(11)
C17 C18 W1 C1 -109.6(9)
C19 C18 W1 C1 6.0(10)
C23 C18 W1 C1 126.0(9)
C20 C19 W1 N1 162.5(6)
C18 C19 W1 N1 47.3(7)
C24 C19 W1 N1 -74.5(11)
C20 C19 W1 C3 12.6(9)
C18 C19 W1 C3 -102.6(7)
C24 C19 W1 C3 135.7(10)
C20 C19 W1 C2 -48.7(10)
C18 C19 W1 C2 -163.9(6)
C24 C19 W1 C2 74.3(13)
C20 C19 W1 C17 77.8(7)
C18 C19 W1 C17 -37.3(6)
C24 C19 W1 C17 -159.1(12)
C20 C19 W1 C18 115.2(9)
C24 C19 W1 C18 -121.8(12)
C20 C19 W1 C16 36.0(6)
C18 C19 W1 C16 -79.2(6)
C24 C19 W1 C16 159.1(12)
C18 C19 W1 C20 -115.2(9)
C24 C19 W1 C20 123.1(13)
C20 C19 W1 C1 -61.5(7)
C18 C19 W1 C1 -176.7(6)
C24 C19 W1 C1 61.6(11)
C20 C16 W1 N1 -136.4(7)
C17 C16 W1 N1 -17.5(8)
C21 C16 W1 N1 101.6(11)
C20 C16 W1 C3 128.1(7)
C17 C16 W1 C3 -113.0(6)
C21 C16 W1 C3 6.1(10)
C20 C16 W1 C2 106.1(7)
C17 C16 W1 C2 -135.1(6)
C21 C16 W1 C2 -16.0(11)
C20 C16 W1 C17 -118.8(10)
C21 C16 W1 C17 119.1(13)
C20 C16 W1 C18 -80.5(7)
C17 C16 W1 C18 38.4(6)
C21 C16 W1 C18 157.5(12)
C20 C16 W1 C19 -37.6(6)
C17 C16 W1 C19 81.3(6)
C21 C16 W1 C19 -159.6(12)
C17 C16 W1 C20 118.8(10)
C21 C16 W1 C20 -122.0(13)
C20 C16 W1 C1 69.2(7)
C17 C16 W1 C1 -172.0(6)
C21 C16 W1 C1 -52.9(11)
C16 C20 W1 N1 84.3(10)
C19 C20 W1 N1 -32.3(11)
C25 C20 W1 N1 -152.2(9)
C16 C20 W1 C3 -55.3(7)
C19 C20 W1 C3 -171.9(6)
C25 C20 W1 C3 68.2(11)
C16 C20 W1 C2 -91.2(7)
C19 C20 W1 C2 152.3(6)
C25 C20 W1 C2 32.3(12)
C16 C20 W1 C17 36.5(6)
C19 C20 W1 C17 -80.0(7)
C25 C20 W1 C17 160.0(12)
C16 C20 W1 C18 78.1(7)
C19 C20 W1 C18 -38.5(6)
C25 C20 W1 C18 -158.4(12)
C16 C20 W1 C19 116.6(10)
C25 C20 W1 C19 -119.9(13)
C19 C20 W1 C16 -116.6(10)
C25 C20 W1 C16 123.5(14)
C16 C20 W1 C1 -117.3(7)
C19 C20 W1 C1 126.2(6)
C25 C20 W1 C1 6.2(10)
C2 C1 W1 N1 -54.0(7)
C10 C1 W1 N1 65.7(10)
C2 C1 W1 C3 30.4(6)
C10 C1 W1 C3 150.1(11)
C10 C1 W1 C2 119.7(12)
C2 C1 W1 C17 98.5(8)
C10 C1 W1 C17 -141.8(9)
C2 C1 W1 C18 164.0(6)
C10 C1 W1 C18 -76.3(12)
C2 C1 W1 C19 167.9(6)
C10 C1 W1 C19 -72.4(10)
C2 C1 W1 C16 106.3(7)
C10 C1 W1 C16 -134.0(9)
C2 C1 W1 C20 137.5(7)
C10 C1 W1 C20 -102.8(10)
O2A N2 W2 C27 -114(2)
O2B N2 W2 C27 108(3)
O2A N2 W2 C42 94(2)
O2B N2 W2 C42 -44(3)
O2A N2 W2 C44 31(2)
O2B N2 W2 C44 -107(3)
O2A N2 W2 C43 62(2)
O2B N2 W2 C43 -76(3)
O2A N2 W2 C28 -147(2)
O2B N2 W2 C28 75(3)
O2A N2 W2 C26 -81(2)
O2B N2 W2 C26 140(3)
O2A N2 W2 C41 98(2)
O2B N2 W2 C41 -40(3)
O2A N2 W2 C45 31(3)
O2B N2 W2 C45 -107(3)
C26 C27 W2 N2 114.2(7)
C28 C27 W2 N2 -116.7(7)
C26 C27 W2 C42 -116.8(9)
C28 C27 W2 C42 12.3(10)
C26 C27 W2 C44 -12.8(10)
C28 C27 W2 C44 116.3(8)
C26 C27 W2 C43 -29(5)
C28 C27 W2 C43 100(5)
C26 C27 W2 C28 -129.1(10)
C28 C27 W2 C26 129.1(10)
C26 C27 W2 C41 -85.3(8)
C28 C27 W2 C41 43.8(8)
C26 C27 W2 C45 -46.6(8)
C28 C27 W2 C45 82.5(7)
C43 C42 W2 N2 -65.9(8)
C41 C42 W2 N2 176.5(6)
C47 C42 W2 N2 54.0(13)
C43 C42 W2 C27 170.9(7)
C41 C42 W2 C27 53.3(9)
C47 C42 W2 C27 -69.3(14)
C43 C42 W2 C44 39.2(6)
C41 C42 W2 C44 -78.3(6)
C47 C42 W2 C44 159.1(13)
C41 C42 W2 C43 -117.6(9)
C47 C42 W2 C43 119.8(14)
C43 C42 W2 C28 178.5(6)
C41 C42 W2 C28 60.9(7)
C47 C42 W2 C28 -61.7(12)
C43 C42 W2 C26 107.0(9)
C41 C42 W2 C26 -10.6(11)
C47 C42 W2 C26 -133.2(11)
C43 C42 W2 C41 117.6(9)
C47 C42 W2 C41 -122.6(14)
C43 C42 W2 C45 80.7(7)
C41 C42 W2 C45 -36.9(6)
C47 C42 W2 C45 -159.5(13)
C45 C44 W2 N2 179.7(6)
C43 C44 W2 N2 63.2(7)
C49 C44 W2 N2 -57.2(12)
C45 C44 W2 C27 -61.1(9)
C43 C44 W2 C27 -177.5(7)
C49 C44 W2 C27 62.1(13)
C45 C44 W2 C42 77.9(7)
C43 C44 W2 C42 -38.5(6)
C49 C44 W2 C42 -158.9(12)
C45 C44 W2 C43 116.5(9)
C49 C44 W2 C43 -120.4(13)
C45 C44 W2 C28 -3.4(10)
C43 C44 W2 C28 -119.9(8)
C49 C44 W2 C28 119.7(10)
C45 C44 W2 C26 -68.7(7)
C43 C44 W2 C26 174.9(6)
C49 C44 W2 C26 54.5(11)
C45 C44 W2 C41 36.4(5)
C43 C44 W2 C41 -80.1(7)
C49 C44 W2 C41 159.6(12)
C43 C44 W2 C45 -116.5(9)
C49 C44 W2 C45 123.1(13)
C42 C43 W2 N2 121.7(7)
C44 C43 W2 N2 -124.9(7)
C48 C43 W2 N2 0.6(10)
C42 C43 W2 C27 -96(5)
C44 C43 W2 C27 18(5)
C48 C43 W2 C27 143(5)
C44 C43 W2 C42 113.4(9)
C48 C43 W2 C42 -121.1(12)
C42 C43 W2 C44 -113.4(9)
C48 C43 W2 C44 125.4(12)
C42 C43 W2 C28 -2.5(10)
C44 C43 W2 C28 111.0(8)
C48 C43 W2 C28 -123.6(10)
C42 C43 W2 C26 -121.2(8)
C44 C43 W2 C26 -7.8(10)
C48 C43 W2 C26 117.7(10)
C42 C43 W2 C41 -36.4(6)
C44 C43 W2 C41 77.0(6)
C48 C43 W2 C41 -157.5(11)
C42 C43 W2 C45 -76.7(7)
C44 C43 W2 C45 36.7(6)
C48 C43 W2 C45 162.1(11)
C27 C28 W2 N2 67.5(7)
C29 C28 W2 N2 -52.2(9)
C29 C28 W2 C27 -119.7(12)
C27 C28 W2 C42 -172.5(6)
C29 C28 W2 C42 67.8(9)
C27 C28 W2 C44 -109.6(8)
C29 C28 W2 C44 130.7(9)
C27 C28 W2 C43 -171.0(7)
C29 C28 W2 C43 69.3(11)
C27 C28 W2 C26 -30.2(6)
C29 C28 W2 C26 -149.9(10)
C27 C28 W2 C41 -142.4(7)
C29 C28 W2 C41 97.9(9)
C27 C28 W2 C45 -111.6(6)
C29 C28 W2 C45 128.7(9)
C27 C26 W2 N2 -69.6(8)
C35 C26 W2 N2 49.8(10)
C35 C26 W2 C27 119.4(12)
C27 C26 W2 C42 117.2(8)
C35 C26 W2 C42 -123.3(10)
C27 C26 W2 C44 171.4(7)
C35 C26 W2 C44 -69.1(9)
C27 C26 W2 C43 176.1(7)
C35 C26 W2 C43 -64.5(11)
C27 C26 W2 C28 30.6(6)
C35 C26 W2 C28 150.0(10)
C27 C26 W2 C41 110.8(7)
C35 C26 W2 C41 -129.8(9)
C27 C26 W2 C45 139.2(7)
C35 C26 W2 C45 -101.3(9)
C42 C41 W2 N2 -5.8(11)
C45 C41 W2 N2 -121.7(9)
C46 C41 W2 N2 114.1(10)
C42 C41 W2 C27 -148.5(7)
C45 C41 W2 C27 95.6(7)
C46 C41 W2 C27 -28.6(10)
C45 C41 W2 C42 -115.9(9)
C46 C41 W2 C42 119.9(12)
C42 C41 W2 C44 78.9(7)
C45 C41 W2 C44 -37.0(6)
C46 C41 W2 C44 -161.2(11)
C42 C41 W2 C43 36.6(6)
C45 C41 W2 C43 -79.3(6)
C46 C41 W2 C43 156.5(10)
C42 C41 W2 C28 -124.6(7)
C45 C41 W2 C28 119.5(6)
C46 C41 W2 C28 -4.7(9)
C42 C41 W2 C26 173.5(7)
C45 C41 W2 C26 57.6(7)
C46 C41 W2 C26 -66.6(10)
C42 C41 W2 C45 115.9(9)
C46 C41 W2 C45 -124.2(11)
C41 C45 W2 N2 116.4(9)
C44 C45 W2 N2 -0.6(11)
C50 C45 W2 N2 -121.2(10)
C41 C45 W2 C27 -102.6(7)
C44 C45 W2 C27 140.4(7)
C50 C45 W2 C27 19.8(11)
C41 C45 W2 C42 37.6(6)
C44 C45 W2 C42 -79.3(7)
C50 C45 W2 C42 160.1(12)
C41 C45 W2 C44 117.0(8)
C50 C45 W2 C44 -120.6(13)
C41 C45 W2 C43 79.3(6)
C44 C45 W2 C43 -37.7(6)
C50 C45 W2 C43 -158.3(11)
C41 C45 W2 C28 -65.3(6)
C44 C45 W2 C28 177.8(6)
C50 C45 W2 C28 57.2(10)
C41 C45 W2 C26 -127.5(6)
C44 C45 W2 C26 115.5(7)
C50 C45 W2 C26 -5.1(10)
C44 C45 W2 C41 -117.0(8)
C50 C45 W2 C41 122.4(13)
C51 C52 C53 C54 180(3)
C52 C53 C54 C55 173(3)
